data_7220151
loop_
_publ_author_name
'Panda, Tarun Kanti Kanti'
'Kottalanka, Ravi K.'
'Harinath, A.'

_publ_section_title
;
 Chiral Alkaline Earth Metal Complexes Having M--Se Direct Bond (M = Mg,
 Ca, Sr, Ba): Syntheses, Structures and e-Caprolactone Polymerisation
;
_journal_name_full 'RSC Adv.'
_journal_paper_doi 10.1039/C5RA04495B
_journal_year 2015
_chemical_absolute_configuration rmad
_chemical_formula_moiety 'C48 H54 Ba N2 O2 P2 Se2'
_chemical_formula_sum 'C48 H54 Ba N2 O2 P2 Se2'
_chemical_formula_weight 1048.12
_chemical_name_systematic
;
 ?
;
_space_group_IT_number 4
_symmetry_cell_setting monoclinic
_symmetry_space_group_name_Hall 'P 2yb'
_symmetry_space_group_name_H-M 'P 1 21 1'
_atom_sites_solution_hydrogens geom
_atom_sites_solution_primary direct
_atom_sites_solution_secondary difmap
_audit_creation_method SHELXL-97
_audit_update_record
;
2015-03-11 deposited with the CCDC.
2015-04-20 downloaded from the CCDC.
;
_cell_angle_alpha 90
_cell_angle_beta 115.305(3)
_cell_angle_gamma 90
_cell_formula_units_Z 2
_cell_length_a 12.5571(3)
_cell_length_b 14.6478(3)
_cell_length_c 14.0913(4)
_cell_measurement_reflns_used 8184
_cell_measurement_temperature 150(2)
_cell_measurement_theta_max 70.9812
_cell_measurement_theta_min 3.0144
_cell_volume 2343.17(12)
_computing_cell_refinement
'CrysAlisPro, Agilent Technologies,Version 1.171.35.19 (release 27-10-2011CrysAlis171 .NET)(compiled Oct 27'
_computing_data_collection
'CrysAlisPro, Agilent Technologies,Version 1.171.35.19 (release 27-10-2011CrysAlis171 .NET)(compiled Oct 27'
_computing_data_reduction
'CrysAlisPro, Agilent Technologies,Version 1.171.35.19 (release 27-10-2011CrysAlis171 .NET)(compiled Oct 27'
_computing_molecular_graphics 'ORTEP III & Olex 2.1'
_computing_publication_material WinGX
_computing_structure_refinement 'SHELXL-97 (Sheldrick, 2008)'
_computing_structure_solution 'SHELXL-97 (Sheldrick, 2008)'
_diffrn_ambient_temperature 150(2)
_diffrn_measured_fraction_theta_full 0.981
_diffrn_measured_fraction_theta_max 0.981
_diffrn_measurement_device_type 'SuperNova, Dual, Cu at zero, Eos'
_diffrn_radiation_monochromator mirror
_diffrn_radiation_source 'SuperNova (Cu) X-ray Source'
_diffrn_radiation_type CuK\a
_diffrn_radiation_wavelength 1.54184
_diffrn_reflns_av_R_equivalents 0.0436
_diffrn_reflns_av_sigmaI/netI 0.0492
_diffrn_reflns_limit_h_max 15
_diffrn_reflns_limit_h_min -13
_diffrn_reflns_limit_k_max 17
_diffrn_reflns_limit_k_min -12
_diffrn_reflns_limit_l_max 17
_diffrn_reflns_limit_l_min -16
_diffrn_reflns_number 10629
_diffrn_reflns_theta_full 71.12
_diffrn_reflns_theta_max 71.12
_diffrn_reflns_theta_min 3.47
_exptl_absorpt_coefficient_mu 9.309
_exptl_absorpt_correction_T_max 1.00000
_exptl_absorpt_correction_T_min 0.31944
_exptl_absorpt_correction_type multi-scan
_exptl_absorpt_process_details
'CrysAlisPro, Agilent Technologies,Version 1.171.35.19 (release 27-10-2011 CrysAlis171 .NET)(compiled Oct 27'
_exptl_crystal_colour colorless
_exptl_crystal_density_diffrn 1.486
_exptl_crystal_density_method 'not measured'
_exptl_crystal_description neddle
_exptl_crystal_F_000 1052
_exptl_crystal_size_max 0.32
_exptl_crystal_size_mid 0.29
_exptl_crystal_size_min 0.25
_refine_diff_density_max 1.568
_refine_diff_density_min -1.383
_refine_diff_density_rms 0.116
_refine_ls_abs_structure_details 'Flack H D (1983), Acta Cryst. A39, 876-881'
_refine_ls_abs_structure_Flack -0.004(4)
_refine_ls_extinction_method none
_refine_ls_goodness_of_fit_ref 1.061
_refine_ls_hydrogen_treatment mixed
_refine_ls_matrix_type full
_refine_ls_number_parameters 516
_refine_ls_number_reflns 6444
_refine_ls_number_restraints 1
_refine_ls_restrained_S_all 1.061
_refine_ls_R_factor_all 0.0543
_refine_ls_R_factor_gt 0.0538
_refine_ls_shift/su_max 0.001
_refine_ls_shift/su_mean 0.000
_refine_ls_structure_factor_coef Fsqd
_refine_ls_weighting_details 'calc w=1/[\s^2^(Fo^2^)+(0.1099P)^2^+0.0000P] where P=(Fo^2^+2Fc^2^)/3'
_refine_ls_weighting_scheme calc
_refine_ls_wR_factor_gt 0.1402
_refine_ls_wR_factor_ref 0.1412
_reflns_number_gt 6322
_reflns_number_total 6444
_reflns_threshold_expression >2\s(I)
_cod_data_source_file c5ra04495b2.cif
_cod_data_source_block 6b_s_isomer
_cod_original_cell_volume 2343.16(10)
_cod_original_sg_symbol_H-M 'P 21'
_cod_database_code 7220151

loop_
_symmetry_equiv_pos_as_xyz
'x, y, z'
'-x, y+1/2, -z'

loop_
_atom_site_label
_atom_site_type_symbol
_atom_site_fract_x
_atom_site_fract_y
_atom_site_fract_z
_atom_site_U_iso_or_equiv
_atom_site_adp_type
_atom_site_occupancy
_atom_site_symmetry_multiplicity
_atom_site_calc_flag
_atom_site_refinement_flags
Ba1 Ba 0.69807(3) 0.38240(3) 0.28998(3) 0.02493(13) Uani 1 1 d .
Se1 Se 0.87709(7) 0.52331(6) 0.24346(7) 0.0307(2) Uani 1 1 d .
Se2 Se 0.53357(7) 0.26301(7) 0.38121(7) 0.0365(2) Uani 1 1 d .
P2 P 0.70520(16) 0.20462(15) 0.46846(15) 0.0274(4) Uani 1 1 d .
P1 P 0.86035(16) 0.41448(13) 0.13622(14) 0.0229(4) Uani 1 1 d .
C18 C 1.1248(7) 0.2826(7) 0.0938(7) 0.0376(19) Uani 1 1 d .
H18 H 1.1330 0.2522 0.0394 0.045 Uiso 1 1 calc R
C36 C 0.6296(8) 0.0224(7) 0.4517(7) 0.0397(19) Uani 1 1 d .
H36 H 0.5862 0.0415 0.4875 0.048 Uiso 1 1 calc R
C21 C 1.0983(6) 0.3732(6) 0.2554(6) 0.0305(16) Uani 1 1 d .
H21 H 1.0897 0.4030 0.3100 0.037 Uiso 1 1 calc R
C29 C 0.7390(7) 0.1974(6) 0.6072(6) 0.0283(16) Uani 1 1 d .
O2 O 0.4902(6) 0.4605(6) 0.1664(6) 0.060(2) Uani 1 1 d .
O1 O 0.6972(7) 0.5273(6) 0.4114(6) 0.0547(18) Uani 1 1 d .
C35 C 0.6988(7) 0.0848(6) 0.4307(6) 0.0318(17) Uani 1 1 d .
C42 C 0.6697(18) 0.6093(11) 0.5366(15) 0.105(6) Uani 1 1 d .
H42A H 0.6062 0.6277 0.5543 0.127 Uiso 1 1 calc R
H42B H 0.7411 0.6030 0.6011 0.127 Uiso 1 1 calc R
C34 C 0.8095(7) 0.1260(6) 0.6696(6) 0.0319(17) Uani 1 1 d .
H34 H 0.8326 0.0789 0.6381 0.038 Uiso 1 1 calc R
C30 C 0.7086(10) 0.2666(7) 0.6579(8) 0.046(2) Uani 1 1 d .
H30 H 0.6621 0.3147 0.6190 0.055 Uiso 1 1 calc R
C37 C 0.6227(9) -0.0683(7) 0.4210(7) 0.046(2) Uani 1 1 d .
H37 H 0.5773 -0.1098 0.4377 0.055 Uiso 1 1 calc R
C31 C 0.7465(11) 0.2652(7) 0.7656(8) 0.052(3) Uani 1 1 d .
H31 H 0.7270 0.3132 0.7985 0.063 Uiso 1 1 calc R
C45 C 0.3945(9) 0.4922(9) 0.1857(9) 0.057(3) Uani 1 1 d .
H45A H 0.4115 0.5524 0.2174 0.069 Uiso 1 1 calc R
H45B H 0.3802 0.4509 0.2328 0.069 Uiso 1 1 calc R
C2 C 0.9285(6) 0.2527(6) 0.5157(6) 0.0321(17) Uani 1 1 d .
H2 H 0.9456 0.1888 0.5374 0.039 Uiso 1 1 calc R
N2 N 0.8009(5) 0.2627(5) 0.4457(5) 0.0326(15) Uani 1 1 d .
C22 C 0.9965(8) 0.2803(9) 0.4524(7) 0.050(3) Uani 1 1 d .
H22A H 0.9679 0.2461 0.3882 0.075 Uiso 1 1 calc R
H22B H 1.0788 0.2678 0.4927 0.075 Uiso 1 1 calc R
H22C H 0.9857 0.3443 0.4367 0.075 Uiso 1 1 calc R
C32 C 0.8118(10) 0.1944(7) 0.8238(7) 0.046(2) Uani 1 1 d .
H32 H 0.8344 0.1930 0.8958 0.055 Uiso 1 1 calc R
C11 C 0.6791(8) 0.4447(6) -0.0597(6) 0.0361(19) Uani 1 1 d .
H11 H 0.6343 0.4120 -0.0332 0.043 Uiso 1 1 calc R
C13 C 0.6921(11) 0.5292(8) -0.1994(7) 0.057(3) Uani 1 1 d .
H13 H 0.6570 0.5525 -0.2672 0.068 Uiso 1 1 calc R
C28 C 1.0372(10) 0.2803(8) 0.7111(7) 0.054(3) Uani 1 1 d .
H28 H 1.0632 0.2201 0.7180 0.065 Uiso 1 1 calc R
C3 C 0.8453(8) 0.1745(6) 0.1498(7) 0.0366(19) Uani 1 1 d .
H3A H 0.9249 0.1959 0.1748 0.055 Uiso 1 1 calc R
H3B H 0.8347 0.1219 0.1061 0.055 Uiso 1 1 calc R
H3C H 0.8293 0.1585 0.2085 0.055 Uiso 1 1 calc R
C10 C 0.7988(7) 0.4581(6) 0.0019(6) 0.0282(16) Uani 1 1 d .
C20 C 1.2038(7) 0.3295(7) 0.2735(7) 0.039(2) Uani 1 1 d .
H20 H 1.2661 0.3315 0.3400 0.047 Uiso 1 1 calc R
C19 C 1.2171(7) 0.2832(7) 0.1933(7) 0.041(2) Uani 1 1 d .
H19 H 1.2870 0.2529 0.2062 0.049 Uiso 1 1 calc R
C9 C 0.5883(8) 0.1977(6) 0.1216(7) 0.0376(19) Uani 1 1 d .
H9 H 0.6386 0.1957 0.1928 0.045 Uiso 1 1 calc R
C25 C 0.9674(11) 0.4566(10) 0.6977(11) 0.078(4) Uani 1 1 d .
H25 H 0.9441 0.5173 0.6926 0.094 Uiso 1 1 calc R
C26 C 1.0354(11) 0.4200(11) 0.7941(10) 0.066(3) Uani 1 1 d .
H26 H 1.0570 0.4550 0.8546 0.079 Uiso 1 1 calc R
C39 C 0.7567(12) -0.0355(9) 0.3452(9) 0.064(3) Uani 1 1 d .
H39 H 0.7994 -0.0553 0.3090 0.076 Uiso 1 1 calc R
C5 C 0.5533(9) 0.2236(7) -0.0550(7) 0.045(2) Uani 1 1 d .
H5 H 0.5797 0.2399 -0.1050 0.055 Uiso 1 1 calc R
C7 C 0.3942(10) 0.1785(8) -0.0171(12) 0.066(4) Uani 1 1 d .
H7 H 0.3151 0.1643 -0.0386 0.079 Uiso 1 1 calc R
C27 C 1.0702(12) 0.3331(9) 0.7998(8) 0.068(4) Uani 1 1 d .
H27 H 1.1175 0.3079 0.8649 0.082 Uiso 1 1 calc R
C4 C 0.6328(7) 0.2226(6) 0.0482(6) 0.0331(18) Uani 1 1 d .
C43 C 0.685(3) 0.6717(12) 0.473(3) 0.24(2) Uani 1 1 d .
H43A H 0.7408 0.7183 0.5139 0.291 Uiso 1 1 calc R
H43B H 0.6110 0.7007 0.4286 0.291 Uiso 1 1 calc R
C15 C 0.8647(9) 0.5106(7) -0.0373(7) 0.041(2) Uani 1 1 d .
H15 H 0.9439 0.5225 0.0043 0.049 Uiso 1 1 calc R
C33 C 0.8446(8) 0.1248(7) 0.7760(6) 0.040(2) Uani 1 1 d .
H33 H 0.8905 0.0769 0.8160 0.048 Uiso 1 1 calc R
C6 C 0.4350(10) 0.2016(8) -0.0890(9) 0.059(3) Uani 1 1 d .
H6 H 0.3844 0.2026 -0.1601 0.071 Uiso 1 1 calc R
C8 C 0.4706(10) 0.1764(7) 0.0879(10) 0.053(3) Uani 1 1 d .
H8 H 0.4425 0.1603 0.1369 0.063 Uiso 1 1 calc R
C24 C 0.9330(10) 0.4045(9) 0.6076(9) 0.067(3) Uani 1 1 d .
H24 H 0.8864 0.4306 0.5428 0.080 Uiso 1 1 calc R
C23 C 0.9673(7) 0.3131(6) 0.6127(6) 0.0327(18) Uani 1 1 d .
C12 C 0.6261(10) 0.4804(8) -0.1613(7) 0.050(3) Uani 1 1 d .
H12 H 0.5462 0.4710 -0.2028 0.060 Uiso 1 1 calc R
C38 C 0.6841(11) -0.0956(8) 0.3654(8) 0.061(3) Uani 1 1 d .
H38 H 0.6768 -0.1554 0.3411 0.073 Uiso 1 1 calc R
C17 C 1.0196(7) 0.3275(6) 0.0749(6) 0.0293(16) Uani 1 1 d .
H17 H 0.9584 0.3274 0.0077 0.035 Uiso 1 1 calc R
C16 C 1.0058(6) 0.3721(5) 0.1552(5) 0.0238(15) Uani 1 1 d .
C40 C 0.7660(9) 0.0556(8) 0.3795(7) 0.047(2) Uani 1 1 d .
H40 H 0.8166 0.0959 0.3681 0.056 Uiso 1 1 calc R
C46 C 0.2881(9) 0.4957(9) 0.0803(9) 0.057(3) Uani 1 1 d .
H46A H 0.2188 0.4714 0.0851 0.068 Uiso 1 1 calc R
H46B H 0.2721 0.5577 0.0537 0.068 Uiso 1 1 calc R
C41 C 0.6416(17) 0.5250(11) 0.4807(17) 0.117(8) Uani 1 1 d .
H41A H 0.6708 0.4739 0.5288 0.140 Uiso 1 1 calc R
H41B H 0.5570 0.5186 0.4414 0.140 Uiso 1 1 calc R
C44 C 0.733(3) 0.6169(9) 0.4088(18) 0.165(13) Uani 1 1 d .
H44A H 0.7007 0.6393 0.3372 0.198 Uiso 1 1 calc R
H44B H 0.8178 0.6209 0.4388 0.198 Uiso 1 1 calc R
C47 C 0.3239(10) 0.4371(10) 0.0120(10) 0.065(3) Uani 1 1 d .
H47A H 0.2846 0.4557 -0.0609 0.078 Uiso 1 1 calc R
H47B H 0.3069 0.3732 0.0177 0.078 Uiso 1 1 calc R
N1 N 0.7804(5) 0.3347(4) 0.1491(5) 0.0249(13) Uani 1 1 d .
C48 C 0.4541(10) 0.4537(9) 0.0559(9) 0.062(3) Uani 1 1 d .
H48A H 0.4937 0.4034 0.0394 0.074 Uiso 1 1 calc R
H48B H 0.4709 0.5097 0.0282 0.074 Uiso 1 1 calc R
C14 C 0.8107(11) 0.5442(7) -0.1381(9) 0.055(3) Uani 1 1 d .
H14 H 0.8545 0.5775 -0.1652 0.066 Uiso 1 1 calc R
C1 C 0.7604(7) 0.2502(5) 0.0861(6) 0.0272(15) Uani 1 1 d .
H1 H 0.7753 0.2636 0.0246 0.033 Uiso 1 1 calc R

loop_
_atom_site_aniso_label
_atom_site_aniso_U_11
_atom_site_aniso_U_22
_atom_site_aniso_U_33
_atom_site_aniso_U_23
_atom_site_aniso_U_13
_atom_site_aniso_U_12
Ba1 0.0274(2) 0.0220(2) 0.0289(2) 0.00012(18) 0.01529(16) 0.00084(17)
Se1 0.0381(4) 0.0215(4) 0.0379(4) -0.0095(3) 0.0214(4) -0.0084(3)
Se2 0.0225(4) 0.0399(5) 0.0472(5) 0.0162(4) 0.0150(3) 0.0041(3)
P2 0.0240(9) 0.0325(11) 0.0289(9) 0.0064(8) 0.0143(7) 0.0046(8)
P1 0.0257(8) 0.0189(9) 0.0258(8) -0.0016(7) 0.0126(7) -0.0021(7)
C18 0.036(4) 0.044(5) 0.038(4) 0.000(4) 0.021(4) 0.008(4)
C36 0.035(4) 0.041(5) 0.042(4) -0.009(4) 0.016(4) -0.002(4)
C21 0.033(3) 0.027(4) 0.031(3) 0.001(3) 0.012(3) -0.004(3)
C29 0.032(4) 0.026(4) 0.034(4) 0.004(3) 0.019(3) -0.002(3)
O2 0.043(4) 0.085(6) 0.056(4) 0.023(4) 0.023(3) 0.025(4)
O1 0.065(5) 0.048(4) 0.061(4) -0.013(4) 0.037(4) 0.000(4)
C35 0.034(4) 0.035(5) 0.025(3) 0.008(3) 0.011(3) 0.007(3)
C42 0.162(16) 0.068(10) 0.156(16) -0.034(11) 0.135(15) -0.015(10)
C34 0.039(4) 0.030(5) 0.029(4) -0.008(3) 0.017(3) 0.000(4)
C30 0.071(6) 0.029(5) 0.051(5) 0.011(4) 0.038(5) 0.016(5)
C37 0.053(6) 0.032(5) 0.048(5) 0.009(4) 0.017(4) 0.005(4)
C31 0.095(8) 0.031(5) 0.055(5) -0.004(5) 0.055(6) 0.001(5)
C45 0.046(5) 0.066(8) 0.064(6) 0.010(6) 0.026(5) 0.016(5)
C2 0.027(4) 0.034(5) 0.039(4) 0.001(4) 0.016(3) 0.001(3)
N2 0.024(3) 0.040(4) 0.033(3) 0.002(3) 0.010(3) 0.000(3)
C22 0.033(4) 0.082(8) 0.042(4) -0.002(5) 0.023(4) -0.003(5)
C32 0.068(6) 0.045(6) 0.032(4) -0.002(4) 0.029(4) -0.005(5)
C11 0.042(4) 0.032(5) 0.033(4) 0.004(4) 0.015(3) 0.011(4)
C13 0.090(9) 0.048(7) 0.030(4) 0.007(4) 0.024(5) 0.032(6)
C28 0.073(7) 0.038(6) 0.038(5) 0.011(4) 0.011(5) -0.014(5)
C3 0.043(5) 0.015(4) 0.051(5) 0.002(4) 0.020(4) 0.005(3)
C10 0.037(4) 0.023(4) 0.029(3) 0.001(3) 0.019(3) 0.004(3)
C20 0.035(4) 0.042(6) 0.033(4) 0.005(4) 0.008(3) 0.001(4)
C19 0.031(4) 0.044(6) 0.047(5) 0.002(4) 0.014(4) 0.009(4)
C9 0.052(5) 0.022(4) 0.048(5) -0.004(4) 0.030(4) -0.009(4)
C25 0.065(8) 0.067(9) 0.084(9) -0.037(7) 0.014(7) 0.019(7)
C26 0.055(6) 0.085(10) 0.063(7) -0.018(7) 0.031(6) -0.011(6)
C39 0.088(9) 0.060(8) 0.057(6) 0.002(6) 0.044(6) 0.019(7)
C5 0.054(5) 0.039(6) 0.041(5) -0.010(4) 0.017(4) -0.007(4)
C7 0.042(6) 0.045(7) 0.110(10) -0.028(7) 0.031(6) -0.018(5)
C27 0.096(9) 0.056(8) 0.031(5) 0.009(5) 0.006(5) -0.031(7)
C4 0.038(4) 0.027(5) 0.034(4) -0.008(3) 0.015(3) -0.004(3)
C43 0.54(6) 0.045(9) 0.39(4) -0.075(17) 0.44(5) -0.075(19)
C15 0.051(5) 0.034(5) 0.046(5) 0.006(4) 0.029(4) 0.006(4)
C33 0.047(5) 0.045(6) 0.030(4) 0.013(4) 0.018(4) 0.006(4)
C6 0.052(6) 0.043(6) 0.062(7) -0.010(5) 0.004(5) -0.014(5)
C8 0.062(6) 0.026(5) 0.085(8) -0.020(5) 0.046(6) -0.019(5)
C24 0.056(6) 0.060(9) 0.056(6) -0.007(5) -0.003(5) 0.018(6)
C23 0.029(4) 0.033(5) 0.039(4) 0.003(4) 0.017(3) -0.001(3)
C12 0.057(6) 0.047(6) 0.039(5) 0.005(5) 0.013(4) 0.026(5)
C38 0.082(8) 0.040(7) 0.047(5) -0.003(5) 0.013(5) 0.017(6)
C17 0.031(4) 0.021(4) 0.035(4) -0.002(3) 0.013(3) 0.001(3)
C16 0.026(3) 0.017(4) 0.031(3) -0.002(3) 0.015(3) -0.001(3)
C40 0.051(5) 0.056(6) 0.042(5) 0.015(5) 0.029(4) 0.019(5)
C46 0.046(5) 0.053(7) 0.071(7) 0.006(6) 0.023(5) 0.013(5)
C41 0.160(16) 0.066(9) 0.21(2) -0.068(12) 0.164(17) -0.048(10)
C44 0.39(4) 0.030(7) 0.23(2) -0.026(11) 0.27(3) -0.032(14)
C47 0.050(6) 0.064(8) 0.064(7) -0.012(6) 0.009(5) 0.013(6)
N1 0.029(3) 0.019(3) 0.027(3) -0.002(3) 0.012(2) -0.004(3)
C48 0.070(7) 0.062(8) 0.070(7) 0.023(6) 0.047(6) 0.020(6)
C14 0.079(8) 0.044(6) 0.058(6) 0.022(5) 0.044(6) 0.026(6)
C1 0.035(4) 0.022(4) 0.030(3) -0.001(3) 0.019(3) -0.002(3)

loop_
_atom_type_symbol
_atom_type_description
_atom_type_scat_dispersion_real
_atom_type_scat_dispersion_imag
_atom_type_scat_source
C C 0.0181 0.0091 'International Tables Vol C Tables 4.2.6.8 and 6.1.1.4'
H H 0.0000 0.0000 'International Tables Vol C Tables 4.2.6.8 and 6.1.1.4'
N N 0.0311 0.0180 'International Tables Vol C Tables 4.2.6.8 and 6.1.1.4'
O O 0.0492 0.0322 'International Tables Vol C Tables 4.2.6.8 and 6.1.1.4'
P P 0.2955 0.4335 'International Tables Vol C Tables 4.2.6.8 and 6.1.1.4'
Se Se -0.7943 1.1372 'International Tables Vol C Tables 4.2.6.8 and 6.1.1.4'
Ba Ba -1.0456 8.4617 'International Tables Vol C Tables 4.2.6.8 and 6.1.1.4'

loop_
_geom_angle_atom_site_label_1
_geom_angle_atom_site_label_2
_geom_angle_atom_site_label_3
_geom_angle
N2 Ba1 N1 103.4(2)
N2 Ba1 O2 143.5(2)
N1 Ba1 O2 101.8(2)
N2 Ba1 O1 97.2(2)
N1 Ba1 O1 140.3(2)
O2 Ba1 O1 79.2(3)
N2 Ba1 Se1 116.12(14)
N1 Ba1 Se1 60.64(13)
O2 Ba1 Se1 99.17(18)
O1 Ba1 Se1 79.90(16)
N2 Ba1 Se2 60.23(14)
N1 Ba1 Se2 129.84(13)
O2 Ba1 Se2 83.32(17)
O1 Ba1 Se2 89.83(17)
Se1 Ba1 Se2 168.72(3)
N2 Ba1 P1 112.49(14)
N1 Ba1 P1 24.73(13)
O2 Ba1 P1 101.42(16)
O1 Ba1 P1 115.64(17)
Se1 Ba1 P1 35.94(3)
Se2 Ba1 P1 154.51(4)
N2 Ba1 P2 24.63(14)
N1 Ba1 P2 115.15(14)
O2 Ba1 P2 119.13(17)
O1 Ba1 P2 97.50(17)
Se1 Ba1 P2 140.60(3)
Se2 Ba1 P2 35.84(3)
P1 Ba1 P2 131.87(4)
P1 Se1 Ba1 78.82(5)
P2 Se2 Ba1 78.20(6)
N2 P2 C29 113.1(3)
N2 P2 C35 113.1(4)
C29 P2 C35 102.6(4)
N2 P2 Se2 109.1(3)
C29 P2 Se2 110.8(3)
C35 P2 Se2 107.9(3)
N2 P2 Ba1 43.7(2)
C29 P2 Ba1 136.0(3)
C35 P2 Ba1 120.5(2)
Se2 P2 Ba1 65.96(6)
N1 P1 C10 111.4(4)
N1 P1 C16 111.7(3)
C10 P1 C16 102.9(3)
N1 P1 Se1 109.9(2)
C10 P1 Se1 109.9(3)
C16 P1 Se1 110.9(2)
N1 P1 Ba1 44.7(2)
C10 P1 Ba1 125.0(3)
C16 P1 Ba1 130.9(2)
Se1 P1 Ba1 65.24(5)
C19 C18 C17 120.3(8)
C19 C18 H18 119.8
C17 C18 H18 119.8
C35 C36 C37 121.9(9)
C35 C36 H36 119.1
C37 C36 H36 119.1
C16 C21 C20 119.7(7)
C16 C21 H21 120.1
C20 C21 H21 120.1
C30 C29 C34 117.3(7)
C30 C29 P2 121.6(7)
C34 C29 P2 120.7(6)
C45 O2 C48 109.4(8)
C45 O2 Ba1 132.9(6)
C48 O2 Ba1 116.3(6)
C44 O1 C41 107.3(9)
C44 O1 Ba1 129.1(7)
C41 O1 Ba1 123.1(7)
C36 C35 C40 119.0(9)
C36 C35 P2 121.9(7)
C40 C35 P2 119.1(7)
C43 C42 C41 107.0(16)
C43 C42 H42A 110.3
C41 C42 H42A 110.3
C43 C42 H42B 110.3
C41 C42 H42B 110.3
H42A C42 H42B 108.6
C33 C34 C29 121.0(8)
C33 C34 H34 119.5
C29 C34 H34 119.5
C31 C30 C29 121.0(9)
C31 C30 H30 119.5
C29 C30 H30 119.5
C38 C37 C36 118.8(10)
C38 C37 H37 120.6
C36 C37 H37 120.6
C32 C31 C30 120.6(9)
C32 C31 H31 119.7
C30 C31 H31 119.7
O2 C45 C46 106.7(9)
O2 C45 H45A 110.4
C46 C45 H45A 110.4
O2 C45 H45B 110.4
C46 C45 H45B 110.4
H45A C45 H45B 108.6
N2 C2 C23 112.3(7)
N2 C2 C22 107.4(7)
C23 C2 C22 109.0(7)
N2 C2 H2 109.4
C23 C2 H2 109.4
C22 C2 H2 109.4
C2 N2 P2 120.0(6)
C2 N2 Ba1 127.9(5)
P2 N2 Ba1 111.7(3)
C2 C22 H22A 109.5
C2 C22 H22B 109.5
H22A C22 H22B 109.5
C2 C22 H22C 109.5
H22A C22 H22C 109.5
H22B C22 H22C 109.5
C31 C32 C33 120.0(8)
C31 C32 H32 120.0
C33 C32 H32 120.0
C10 C11 C12 120.1(9)
C10 C11 H11 119.9
C12 C11 H11 119.9
C12 C13 C14 120.7(9)
C12 C13 H13 119.7
C14 C13 H13 119.7
C23 C28 C27 122.4(11)
C23 C28 H28 118.8
C27 C28 H28 118.8
C1 C3 H3A 109.5
C1 C3 H3B 109.5
H3A C3 H3B 109.5
C1 C3 H3C 109.5
H3A C3 H3C 109.5
H3B C3 H3C 109.5
C11 C10 C15 119.5(8)
C11 C10 P1 117.6(6)
C15 C10 P1 122.7(7)
C19 C20 C21 120.7(8)
C19 C20 H20 119.6
C21 C20 H20 119.6
C18 C19 C20 119.2(8)
C18 C19 H19 120.4
C20 C19 H19 120.4
C8 C9 C4 120.3(9)
C8 C9 H9 119.8
C4 C9 H9 119.8
C26 C25 C24 120.9(13)
C26 C25 H25 119.5
C24 C25 H25 119.5
C27 C26 C25 118.8(12)
C27 C26 H26 120.6
C25 C26 H26 120.6
C38 C39 C40 119.9(10)
C38 C39 H39 120.0
C40 C39 H39 120.0
C4 C5 C6 123.4(10)
C4 C5 H5 118.3
C6 C5 H5 118.3
C6 C7 C8 119.7(10)
C6 C7 H7 120.2
C8 C7 H7 120.2
C26 C27 C28 121.1(11)
C26 C27 H27 119.4
C28 C27 H27 119.4
C5 C4 C9 116.2(8)
C5 C4 C1 123.7(8)
C9 C4 C1 120.0(7)
C42 C43 C44 104.0(15)
C42 C43 H43A 111.0
C44 C43 H43A 111.0
C42 C43 H43B 111.0
C44 C43 H43B 111.0
H43A C43 H43B 109.0
C14 C15 C10 119.3(10)
C14 C15 H15 120.4
C10 C15 H15 120.4
C34 C33 C32 120.1(9)
C34 C33 H33 120.0
C32 C33 H33 120.0
C7 C6 C5 119.3(10)
C7 C6 H6 120.4
C5 C6 H6 120.4
C7 C8 C9 121.1(10)
C7 C8 H8 119.5
C9 C8 H8 119.5
C25 C24 C23 120.8(11)
C25 C24 H24 119.6
C23 C24 H24 119.6
C28 C23 C24 115.9(10)
C28 C23 C2 121.6(9)
C24 C23 C2 122.4(8)
C13 C12 C11 119.6(10)
C13 C12 H12 120.2
C11 C12 H12 120.2
C37 C38 C39 120.9(11)
C37 C38 H38 119.6
C39 C38 H38 119.6
C16 C17 C18 120.4(7)
C16 C17 H17 119.8
C18 C17 H17 119.8
C17 C16 C21 119.6(7)
C17 C16 P1 120.4(5)
C21 C16 P1 119.4(6)
C35 C40 C39 119.4(10)
C35 C40 H40 120.3
C39 C40 H40 120.3
C47 C46 C45 103.2(9)
C47 C46 H46A 111.1
C45 C46 H46A 111.1
C47 C46 H46B 111.1
C45 C46 H46B 111.1
H46A C46 H46B 109.1
O1 C41 C42 106.3(11)
O1 C41 H41A 110.5
C42 C41 H41A 110.5
O1 C41 H41B 110.5
C42 C41 H41B 110.5
H41A C41 H41B 108.7
O1 C44 C43 105.8(12)
O1 C44 H44A 110.6
C43 C44 H44A 110.6
O1 C44 H44B 110.6
C43 C44 H44B 110.6
H44A C44 H44B 108.7
C46 C47 C48 102.5(10)
C46 C47 H47A 111.3
C48 C47 H47A 111.3
C46 C47 H47B 111.3
C48 C47 H47B 111.3
H47A C47 H47B 109.2
C1 N1 P1 119.7(5)
C1 N1 Ba1 129.7(4)
P1 N1 Ba1 110.6(3)
O2 C48 C47 104.0(9)
O2 C48 H48A 111.0
C47 C48 H48A 111.0
O2 C48 H48B 111.0
C47 C48 H48B 111.0
H48A C48 H48B 109.0
C15 C14 C13 120.7(10)
C15 C14 H14 119.6
C13 C14 H14 119.6
N1 C1 C4 108.6(6)
N1 C1 C3 110.8(6)
C4 C1 C3 112.3(7)
N1 C1 H1 108.4
C4 C1 H1 108.4
C3 C1 H1 108.4

loop_
_geom_bond_atom_site_label_1
_geom_bond_atom_site_label_2
_geom_bond_distance
Ba1 N2 2.672(7)
Ba1 N1 2.693(6)
Ba1 O2 2.696(7)
Ba1 O1 2.729(7)
Ba1 Se1 3.3172(9)
Ba1 Se2 3.3537(9)
Ba1 P1 3.5837(18)
Ba1 P2 3.595(2)
Se1 P1 2.144(2)
Se2 P2 2.150(2)
P2 N2 1.612(7)
P2 C29 1.817(8)
P2 C35 1.826(9)
P1 N1 1.601(6)
P1 C10 1.826(8)
P1 C16 1.837(7)
C18 C19 1.385(12)
C18 C17 1.395(11)
C18 H18 0.9300
C36 C35 1.379(13)
C36 C37 1.388(14)
C36 H36 0.9300
C21 C16 1.393(9)
C21 C20 1.394(12)
C21 H21 0.9300
C29 C30 1.384(12)
C29 C34 1.410(12)
O2 C45 1.417(12)
O2 C48 1.428(13)
O1 C44 1.391(16)
O1 C41 1.422(14)
C35 C40 1.391(12)
C42 C43 1.35(3)
C42 C41 1.43(2)
C42 H42A 0.9700
C42 H42B 0.9700
C34 C33 1.370(11)
C34 H34 0.9300
C30 C31 1.383(13)
C30 H30 0.9300
C37 C38 1.372(16)
C37 H37 0.9300
C31 C32 1.358(15)
C31 H31 0.9300
C45 C46 1.516(14)
C45 H45A 0.9700
C45 H45B 0.9700
C2 N2 1.486(9)
C2 C23 1.523(12)
C2 C22 1.530(11)
C2 H2 0.9800
C22 H22A 0.9600
C22 H22B 0.9600
C22 H22C 0.9600
C32 C33 1.379(14)
C32 H32 0.9300
C11 C10 1.392(12)
C11 C12 1.396(12)
C11 H11 0.9300
C13 C12 1.367(17)
C13 C14 1.383(17)
C13 H13 0.9300
C28 C23 1.372(12)
C28 C27 1.375(16)
C28 H28 0.9300
C3 C1 1.534(11)
C3 H3A 0.9600
C3 H3B 0.9600
C3 H3C 0.9600
C10 C15 1.404(12)
C20 C19 1.388(13)
C20 H20 0.9300
C19 H19 0.9300
C9 C8 1.381(14)
C9 C4 1.417(11)
C9 H9 0.9300
C25 C26 1.367(19)
C25 C24 1.382(16)
C25 H25 0.9300
C26 C27 1.338(19)
C26 H26 0.9300
C39 C38 1.381(18)
C39 C40 1.408(17)
C39 H39 0.9300
C5 C4 1.367(12)
C5 C6 1.390(14)
C5 H5 0.9300
C7 C6 1.359(18)
C7 C8 1.377(18)
C7 H7 0.9300
C27 H27 0.9300
C4 C1 1.511(11)
C43 C44 1.513(18)
C43 H43A 0.9700
C43 H43B 0.9700
C15 C14 1.377(13)
C15 H15 0.9300
C33 H33 0.9300
C6 H6 0.9300
C8 H8 0.9300
C24 C23 1.399(15)
C24 H24 0.9300
C12 H12 0.9300
C38 H38 0.9300
C17 C16 1.381(10)
C17 H17 0.9300
C40 H40 0.9300
C46 C47 1.495(16)
C46 H46A 0.9700
C46 H46B 0.9700
C41 H41A 0.9700
C41 H41B 0.9700
C44 H44A 0.9700
C44 H44B 0.9700
C47 C48 1.500(16)
C47 H47A 0.9700
C47 H47B 0.9700
N1 C1 1.481(10)
C48 H48A 0.9700
C48 H48B 0.9700
C14 H14 0.9300
C1 H1 0.9800

loop_
_geom_torsion_atom_site_label_1
_geom_torsion_atom_site_label_2
_geom_torsion_atom_site_label_3
_geom_torsion_atom_site_label_4
_geom_torsion
N2 Ba1 Se1 P1 92.83(18)
N1 Ba1 Se1 P1 1.67(16)
O2 Ba1 Se1 P1 -96.83(19)
O1 Ba1 Se1 P1 -174.01(18)
Se2 Ba1 Se1 P1 161.23(13)
P2 Ba1 Se1 P1 96.45(8)
N2 Ba1 Se2 P2 -4.68(19)
N1 Ba1 Se2 P2 77.88(18)
O2 Ba1 Se2 P2 177.8(2)
O1 Ba1 Se2 P2 -103.11(18)
Se1 Ba1 Se2 P2 -78.77(14)
P1 Ba1 Se2 P2 75.20(10)
Ba1 Se2 P2 N2 7.1(3)
Ba1 Se2 P2 C29 132.3(3)
Ba1 Se2 P2 C35 -116.1(3)
N1 Ba1 P2 N2 65.8(4)
O2 Ba1 P2 N2 -172.8(4)
O1 Ba1 P2 N2 -91.0(4)
Se1 Ba1 P2 N2 -7.8(4)
Se2 Ba1 P2 N2 -170.2(4)
P1 Ba1 P2 N2 43.8(4)
N2 Ba1 P2 C29 74.7(5)
N1 Ba1 P2 C29 140.5(4)
O2 Ba1 P2 C29 -98.1(4)
O1 Ba1 P2 C29 -16.3(4)
Se1 Ba1 P2 C29 66.9(4)
Se2 Ba1 P2 C29 -95.6(4)
P1 Ba1 P2 C29 118.4(4)
N2 Ba1 P2 C35 -92.4(5)
N1 Ba1 P2 C35 -26.6(3)
O2 Ba1 P2 C35 94.8(4)
O1 Ba1 P2 C35 176.6(3)
Se1 Ba1 P2 C35 -100.2(3)
Se2 Ba1 P2 C35 97.3(3)
P1 Ba1 P2 C35 -48.7(3)
N2 Ba1 P2 Se2 170.2(4)
N1 Ba1 P2 Se2 -123.97(15)
O2 Ba1 P2 Se2 -2.6(2)
O1 Ba1 P2 Se2 79.21(17)
Se1 Ba1 P2 Se2 162.41(4)
P1 Ba1 P2 Se2 -146.04(6)
Ba1 Se1 P1 N1 -2.6(2)
Ba1 Se1 P1 C10 120.4(3)
Ba1 Se1 P1 C16 -126.6(3)
N2 Ba1 P1 N1 72.6(4)
O2 Ba1 P1 N1 -93.6(4)
O1 Ba1 P1 N1 -176.9(4)
Se1 Ba1 P1 N1 176.5(3)
Se2 Ba1 P1 N1 4.9(3)
P2 Ba1 P1 N1 54.4(3)
N2 Ba1 P1 C10 158.3(4)
N1 Ba1 P1 C10 85.7(5)
O2 Ba1 P1 C10 -7.8(4)
O1 Ba1 P1 C10 -91.2(4)
Se1 Ba1 P1 C10 -97.8(3)
Se2 Ba1 P1 C10 90.7(3)
P2 Ba1 P1 C10 140.1(3)
N2 Ba1 P1 C16 -7.0(4)
N1 Ba1 P1 C16 -79.6(4)
O2 Ba1 P1 C16 -173.2(4)
O1 Ba1 P1 C16 103.4(4)
Se1 Ba1 P1 C16 96.9(3)
Se2 Ba1 P1 C16 -74.7(3)
P2 Ba1 P1 C16 -25.2(3)
N2 Ba1 P1 Se1 -103.93(17)
N1 Ba1 P1 Se1 -176.5(3)
O2 Ba1 P1 Se1 89.9(2)
O1 Ba1 P1 Se1 6.54(19)
Se2 Ba1 P1 Se1 -171.59(6)
P2 Ba1 P1 Se1 -122.11(6)
N2 P2 C29 C30 83.0(8)
C35 P2 C29 C30 -154.8(8)
Se2 P2 C29 C30 -39.8(8)
Ba1 P2 C29 C30 36.6(9)
N2 P2 C29 C34 -89.5(7)
C35 P2 C29 C34 32.8(7)
Se2 P2 C29 C34 147.7(6)
Ba1 P2 C29 C34 -135.9(6)
N2 Ba1 O2 C45 39.2(12)
N1 Ba1 O2 C45 172.1(10)
O1 Ba1 O2 C45 -48.4(10)
Se1 Ba1 O2 C45 -126.2(10)
Se2 Ba1 O2 C45 42.7(10)
P1 Ba1 O2 C45 -162.7(10)
P2 Ba1 O2 C45 44.2(11)
N2 Ba1 O2 C48 -125.7(7)
N1 Ba1 O2 C48 7.3(8)
O1 Ba1 O2 C48 146.8(8)
Se1 Ba1 O2 C48 69.0(8)
Se2 Ba1 O2 C48 -122.1(8)
P1 Ba1 O2 C48 32.5(8)
P2 Ba1 O2 C48 -120.6(7)
N2 Ba1 O1 C44 131.8(18)
N1 Ba1 O1 C44 10.6(19)
O2 Ba1 O1 C44 -85.0(18)
Se1 Ba1 O1 C44 16.5(18)
Se2 Ba1 O1 C44 -168.2(18)
P1 Ba1 O1 C44 12.6(18)
P2 Ba1 O1 C44 156.7(18)
N2 Ba1 O1 C41 -57.9(13)
N1 Ba1 O1 C41 -179.1(12)
O2 Ba1 O1 C41 85.3(13)
Se1 Ba1 O1 C41 -173.3(13)
Se2 Ba1 O1 C41 2.0(13)
P1 Ba1 O1 C41 -177.1(12)
P2 Ba1 O1 C41 -33.1(13)
C37 C36 C35 C40 -1.6(13)
C37 C36 C35 P2 178.6(7)
N2 P2 C35 C36 174.6(7)
C29 P2 C35 C36 52.3(8)
Se2 P2 C35 C36 -64.7(7)
Ba1 P2 C35 C36 -136.8(6)
N2 P2 C35 C40 -5.2(8)
C29 P2 C35 C40 -127.5(7)
Se2 P2 C35 C40 115.5(6)
Ba1 P2 C35 C40 43.4(8)
C30 C29 C34 C33 1.0(12)
P2 C29 C34 C33 173.8(7)
C34 C29 C30 C31 0.1(14)
P2 C29 C30 C31 -172.5(8)
C35 C36 C37 C38 -1.9(14)
C29 C30 C31 C32 -1.9(17)
C48 O2 C45 C46 6.3(13)
Ba1 O2 C45 C46 -159.3(8)
C23 C2 N2 P2 -84.1(8)
C22 C2 N2 P2 156.0(7)
C23 C2 N2 Ba1 88.4(7)
C22 C2 N2 Ba1 -31.4(10)
C29 P2 N2 C2 40.4(8)
C35 P2 N2 C2 -75.7(7)
Se2 P2 N2 C2 164.2(6)
Ba1 P2 N2 C2 173.7(9)
C29 P2 N2 Ba1 -133.2(4)
C35 P2 N2 Ba1 110.6(4)
Se2 P2 N2 Ba1 -9.5(4)
N1 Ba1 N2 C2 65.1(7)
O2 Ba1 N2 C2 -162.4(6)
O1 Ba1 N2 C2 -80.8(7)
Se1 Ba1 N2 C2 1.5(7)
Se2 Ba1 N2 C2 -166.4(7)
P1 Ba1 N2 C2 40.9(7)
P2 Ba1 N2 C2 -173.0(9)
N1 Ba1 N2 P2 -121.9(4)
O2 Ba1 N2 P2 10.7(6)
O1 Ba1 N2 P2 92.2(4)
Se1 Ba1 N2 P2 174.5(3)
Se2 Ba1 N2 P2 6.6(3)
P1 Ba1 N2 P2 -146.1(3)
C30 C31 C32 C33 2.4(17)
C12 C11 C10 C15 2.5(13)
C12 C11 C10 P1 177.0(7)
N1 P1 C10 C11 22.3(8)
C16 P1 C10 C11 142.1(7)
Se1 P1 C10 C11 -99.7(7)
Ba1 P1 C10 C11 -26.6(8)
N1 P1 C10 C15 -163.4(7)
C16 P1 C10 C15 -43.6(8)
Se1 P1 C10 C15 74.6(7)
Ba1 P1 C10 C15 147.7(6)
C16 C21 C20 C19 -1.4(14)
C17 C18 C19 C20 -0.6(15)
C21 C20 C19 C18 1.6(15)
C24 C25 C26 C27 1(2)
C25 C26 C27 C28 -1(2)
C23 C28 C27 C26 0(2)
C6 C5 C4 C9 -0.3(15)
C6 C5 C4 C1 -177.4(9)
C8 C9 C4 C5 -0.1(13)
C8 C9 C4 C1 177.1(8)
C41 C42 C43 C44 -31(3)
C11 C10 C15 C14 -3.1(13)
P1 C10 C15 C14 -177.3(7)
C29 C34 C33 C32 -0.5(13)
C31 C32 C33 C34 -1.2(15)
C8 C7 C6 C5 -0.7(18)
C4 C5 C6 C7 0.7(18)
C6 C7 C8 C9 0.3(17)
C4 C9 C8 C7 0.1(15)
C26 C25 C24 C23 0(2)
C27 C28 C23 C24 1.2(16)
C27 C28 C23 C2 -178.0(10)
C25 C24 C23 C28 -0.9(18)
C25 C24 C23 C2 178.3(11)
N2 C2 C23 C28 134.1(9)
C22 C2 C23 C28 -107.0(10)
N2 C2 C23 C24 -45.0(12)
C22 C2 C23 C24 73.9(11)
C14 C13 C12 C11 -0.5(16)
C10 C11 C12 C13 -0.7(14)
C36 C37 C38 C39 3.5(16)
C40 C39 C38 C37 -1.6(18)
C19 C18 C17 C16 -0.7(14)
C18 C17 C16 C21 0.9(12)
C18 C17 C16 P1 -169.7(7)
C20 C21 C16 C17 0.2(12)
C20 C21 C16 P1 170.8(7)
N1 P1 C16 C17 80.3(7)
C10 P1 C16 C17 -39.3(7)
Se1 P1 C16 C17 -156.8(6)
Ba1 P1 C16 C17 128.5(6)
N1 P1 C16 C21 -90.3(7)
C10 P1 C16 C21 150.1(7)
Se1 P1 C16 C21 32.7(7)
Ba1 P1 C16 C21 -42.1(8)
C36 C35 C40 C39 3.6(13)
P2 C35 C40 C39 -176.6(8)
C38 C39 C40 C35 -2.0(16)
O2 C45 C46 C47 17.4(14)
C44 O1 C41 C42 -13(2)
Ba1 O1 C41 C42 174.6(12)
C43 C42 C41 O1 29(3)
C41 O1 C44 C43 -5(3)
Ba1 O1 C44 C43 166.3(18)
C42 C43 C44 O1 23(4)
C45 C46 C47 C48 -33.1(13)
C10 P1 N1 C1 60.4(6)
C16 P1 N1 C1 -54.0(6)
Se1 P1 N1 C1 -177.5(5)
Ba1 P1 N1 C1 179.2(7)
C10 P1 N1 Ba1 -118.7(3)
C16 P1 N1 Ba1 126.8(3)
Se1 P1 N1 Ba1 3.4(3)
N2 Ba1 N1 C1 65.9(6)
O2 Ba1 N1 C1 -87.4(6)
O1 Ba1 N1 C1 -174.7(5)
Se1 Ba1 N1 C1 178.6(6)
Se2 Ba1 N1 C1 3.7(7)
P1 Ba1 N1 C1 -179.1(8)
P2 Ba1 N1 C1 42.9(6)
N2 Ba1 N1 P1 -115.0(3)
O2 Ba1 N1 P1 91.6(4)
O1 Ba1 N1 P1 4.3(5)
Se1 Ba1 N1 P1 -2.3(2)
Se2 Ba1 N1 P1 -177.24(19)
P2 Ba1 N1 P1 -138.0(3)
C45 O2 C48 C47 -27.5(13)
Ba1 O2 C48 C47 140.8(8)
C46 C47 C48 O2 37.5(13)
C10 C15 C14 C13 2.0(15)
C12 C13 C14 C15 -0.2(16)
P1 N1 C1 C4 -138.7(6)
Ba1 N1 C1 C4 40.2(8)
P1 N1 C1 C3 97.5(7)
Ba1 N1 C1 C3 -83.5(7)
C5 C4 C1 N1 113.3(9)
C9 C4 C1 N1 -63.7(9)
C5 C4 C1 C3 -123.9(9)
C9 C4 C1 C3 59.1(10)
